data_4102291
loop_
_publ_author_name
'Benoit Cardinal-David'
'Dustin E. A. Raup'
'Karl A. Scheidt'

_publ_section_title
;
 Cooperative N-Heterocyclic Carbene/Lewis Acid Catalysis for Highly
 Stereoselective Annulation Reactions with Homoenolates
;
_journal_name_full 'Journal of the American Chemical Society'
_journal_page_first 5345
_journal_page_last 5347
_journal_paper_doi 10.1021/ja910666n
_journal_volume 132
_journal_year 2010
_chemical_formula_sum 'C23 H20 Br'
_chemical_formula_weight 376.30
_chemical_name_systematic
; 
 ? 
;
_space_group_IT_number 19
_symmetry_cell_setting orthorhombic
_symmetry_space_group_name_Hall 'P 2ac 2ab'
_symmetry_space_group_name_H-M 'P 21 21 21'
_atom_sites_solution_hydrogens geom
_atom_sites_solution_primary direct
_atom_sites_solution_secondary difmap
_audit_creation_method SHELXL-97
_cell_angle_alpha 90.00
_cell_angle_beta 90.00
_cell_angle_gamma 90.00
_cell_formula_units_Z 4
_cell_length_a 5.88940(10)
_cell_length_b 8.36830(10)
_cell_length_c 34.8423(4)
_cell_measurement_temperature 100(2)
_cell_volume 1717.18(4)
_computing_structure_refinement 'SHELXL-97 (Sheldrick, 1997)'
_computing_structure_solution 'SHELXS-97 (Sheldrick, 1990)'
_diffrn_ambient_temperature 100(2)
_diffrn_measured_fraction_theta_full 0.998
_diffrn_measured_fraction_theta_max 0.998
_diffrn_radiation_monochromator graphite
_diffrn_radiation_source 'fine-focus sealed tube'
_diffrn_radiation_type MoK\a
_diffrn_radiation_wavelength 0.71073
_diffrn_reflns_av_R_equivalents 0.0854
_diffrn_reflns_av_sigmaI/netI 0.0387
_diffrn_reflns_limit_h_max 8
_diffrn_reflns_limit_h_min -8
_diffrn_reflns_limit_k_max 11
_diffrn_reflns_limit_k_min -11
_diffrn_reflns_limit_l_max 47
_diffrn_reflns_limit_l_min -49
_diffrn_reflns_number 34263
_diffrn_reflns_theta_full 30.10
_diffrn_reflns_theta_max 30.10
_diffrn_reflns_theta_min 1.17
_exptl_absorpt_coefficient_mu 2.394
_exptl_absorpt_correction_T_max 0.7906
_exptl_absorpt_correction_T_min 0.3819
_exptl_crystal_density_diffrn 1.456
_exptl_crystal_density_method 'not measured'
_exptl_crystal_F_000 772
_exptl_crystal_size_max 0.50
_exptl_crystal_size_mid 0.21
_exptl_crystal_size_min 0.10
_refine_diff_density_max 0.978
_refine_diff_density_min -0.980
_refine_diff_density_rms 0.148
_refine_ls_abs_structure_details 'Flack H D (1983), Acta Cryst. A39, 876-881'
_refine_ls_abs_structure_Flack -0.003(7)
_refine_ls_extinction_method none
_refine_ls_goodness_of_fit_ref 1.122
_refine_ls_hydrogen_treatment mixed
_refine_ls_matrix_type full
_refine_ls_number_parameters 217
_refine_ls_number_reflns 5055
_refine_ls_number_restraints 0
_refine_ls_restrained_S_all 1.122
_refine_ls_R_factor_all 0.0349
_refine_ls_R_factor_gt 0.0307
_refine_ls_shift/su_max 0.001
_refine_ls_shift/su_mean 0.000
_refine_ls_structure_factor_coef Fsqd
_refine_ls_weighting_details 'calc w=1/[\s^2^(Fo^2^)+(0.0546P)^2^+0.0000P] where P=(Fo^2^+2Fc^2^)/3'
_refine_ls_weighting_scheme calc
_refine_ls_wR_factor_gt 0.0818
_refine_ls_wR_factor_ref 0.0887
_reflns_number_gt 4676
_reflns_number_total 5055
_reflns_threshold_expression >2sigma(I)
_cod_data_source_file ja910666n_si_001.cif
_cod_data_source_block n0168_0m
_cod_database_code 4102291

loop_
_symmetry_equiv_pos_as_xyz
'x, y, z'
'-x+1/2, -y, z+1/2'
'-x, y+1/2, -z+1/2'
'x+1/2, -y+1/2, -z'

loop_
_atom_site_label
_atom_site_type_symbol
_atom_site_fract_x
_atom_site_fract_y
_atom_site_fract_z
_atom_site_U_iso_or_equiv
_atom_site_adp_type
_atom_site_occupancy
_atom_site_symmetry_multiplicity
_atom_site_calc_flag
_atom_site_refinement_flags
Br1 Br 1.59160(4) 0.70960(3) 0.173177(6) 0.02217(7) Uani 1 1 d .
C1 C 1.1252(3) 0.7202(3) 0.28227(6) 0.0150(4) Uani 1 1 d .
C2 C 1.4048(3) 0.7123(3) 0.21744(6) 0.0170(3) Uani 1 1 d .
C3 C 0.8817(4) 1.1908(3) 0.43771(6) 0.0204(4) Uani 1 1 d .
H3 H 0.9211 1.2756 0.4546 0.024 Uiso 1 1 calc R
C4 C 1.0578(3) 0.7938(3) 0.24794(6) 0.0191(4) Uani 1 1 d .
H4 H 0.9160 0.8478 0.2469 0.023 Uiso 1 1 calc R
C5 C 0.6939(3) 0.8082(2) 0.36058(6) 0.0159(4) Uani 1 1 d .
H5 H 0.5248 0.8056 0.3581 0.019 Uiso 1 1 calc R
C6 C 0.7998(4) 0.8245(2) 0.32136(6) 0.0167(4) Uani 1 1 d .
H6 H 0.7460 0.8959 0.3022 0.020 Uiso 1 1 calc R
C7 C 1.3332(4) 0.6409(3) 0.28272(6) 0.0175(4) Uani 1 1 d .
H7 H 1.3800 0.5877 0.3055 0.021 Uiso 1 1 calc R
C8 C 0.9785(3) 0.7268(3) 0.31646(6) 0.0148(4) Uani 1 1 d .
C9 C 0.7626(4) 0.9421(2) 0.38729(6) 0.0147(4) Uani 1 1 d .
C10 C 0.5650(4) 0.5365(3) 0.42875(6) 0.0181(4) Uani 1 1 d .
H10 H 0.4470 0.5099 0.4113 0.022 Uiso 1 1 calc R
C11 C 0.9075(4) 0.6119(2) 0.48017(6) 0.0190(4) Uani 1 1 d .
H11 H 1.0257 0.6375 0.4977 0.023 Uiso 1 1 calc R
C12 C 0.7661(4) 0.6032(2) 0.41478(6) 0.0148(4) Uani 1 1 d .
C13 C 0.9362(4) 0.6408(2) 0.44118(6) 0.0173(4) Uani 1 1 d .
H13 H 1.0740 0.6870 0.4324 0.021 Uiso 1 1 calc R
C14 C 0.7830(4) 0.6382(3) 0.37246(6) 0.0149(4) Uani 1 1 d .
H14 H 0.6824 0.5591 0.3593 0.018 Uiso 1 1 calc R
C15 C 1.1944(4) 0.7891(3) 0.21551(6) 0.0208(4) Uani 1 1 d .
H15 H 1.1455 0.8375 0.1923 0.025 Uiso 1 1 calc R
C16 C 0.6744(4) 1.1116(3) 0.44182(7) 0.0215(4) Uani 1 1 d .
H16 H 0.5727 1.1418 0.4617 0.026 Uiso 1 1 calc R
C17 C 0.7056(4) 0.5452(3) 0.49361(6) 0.0205(4) Uani 1 1 d .
H17 H 0.6858 0.5255 0.5203 0.025 Uiso 1 1 calc R
C18 C 1.0162(4) 0.6274(3) 0.35246(6) 0.0154(4) Uani 1 1 d .
H18A H 1.1378 0.6734 0.3687 0.019 Uiso 1 1 calc R
H18B H 1.0552 0.5155 0.3460 0.019 Uiso 1 1 calc R
C19 C 0.6168(4) 0.9889(3) 0.41695(6) 0.0183(4) Uani 1 1 d .
H19 H 0.4757 0.9355 0.4201 0.022 Uiso 1 1 calc R
C20 C 0.5337(4) 0.5080(3) 0.46790(7) 0.0206(4) Uani 1 1 d .
H20 H 0.3953 0.4633 0.4769 0.025 Uiso 1 1 calc R
C21 C 1.4744(4) 0.6375(3) 0.25066(7) 0.0193(4) Uani 1 1 d .
H21 H 1.6169 0.5844 0.2517 0.023 Uiso 1 1 calc R
C22 C 0.9700(4) 1.0212(3) 0.38378(6) 0.0190(4) Uani 1 1 d .
H22 H 1.0727 0.9908 0.3641 0.023 Uiso 1 1 calc R
C23 C 1.0287(4) 1.1447(3) 0.40889(7) 0.0210(4) Uani 1 1 d .
H23 H 1.1707 1.1973 0.4061 0.025 Uiso 1 1 calc R

loop_
_atom_site_aniso_label
_atom_site_aniso_U_11
_atom_site_aniso_U_22
_atom_site_aniso_U_33
_atom_site_aniso_U_23
_atom_site_aniso_U_13
_atom_site_aniso_U_12
Br1 0.02074(11) 0.02934(11) 0.01642(10) -0.00397(8) 0.00513(8) -0.00327(9)
C1 0.0143(9) 0.0167(8) 0.0141(8) -0.0004(7) -0.0026(7) -0.0011(8)
C2 0.0145(8) 0.0210(9) 0.0154(8) -0.0026(8) 0.0035(7) -0.0035(10)
C3 0.0249(11) 0.0165(9) 0.0198(9) -0.0004(8) -0.0015(9) 0.0019(9)
C4 0.0144(9) 0.0241(9) 0.0189(9) 0.0038(8) -0.0017(7) 0.0031(9)
C5 0.0116(9) 0.0201(10) 0.0159(8) 0.0030(8) -0.0003(7) 0.0034(8)
C6 0.0171(9) 0.0182(9) 0.0147(9) 0.0031(7) -0.0021(8) 0.0015(7)
C7 0.0161(9) 0.0216(10) 0.0147(9) 0.0006(8) -0.0015(7) 0.0008(8)
C8 0.0129(8) 0.0186(9) 0.0129(8) 0.0008(7) -0.0017(7) -0.0031(7)
C9 0.0118(9) 0.0179(9) 0.0144(9) 0.0029(7) 0.0008(8) 0.0030(8)
C10 0.0136(10) 0.0222(9) 0.0185(9) 0.0026(7) -0.0006(8) 0.0017(8)
C11 0.0199(10) 0.0194(9) 0.0176(8) -0.0001(7) -0.0040(9) 0.0003(9)
C12 0.0144(9) 0.0136(8) 0.0165(9) -0.0001(7) -0.0004(8) 0.0017(7)
C13 0.0156(10) 0.0187(9) 0.0176(9) 0.0002(8) -0.0008(8) -0.0014(8)
C14 0.0132(9) 0.0177(9) 0.0136(8) 0.0002(7) -0.0015(7) -0.0007(8)
C15 0.0195(10) 0.0254(10) 0.0175(9) 0.0043(9) -0.0023(8) 0.0000(10)
C16 0.0220(11) 0.0230(10) 0.0193(10) 0.0014(9) 0.0064(8) 0.0041(9)
C17 0.0231(11) 0.0221(10) 0.0163(9) 0.0014(8) 0.0042(8) 0.0044(9)
C18 0.0144(9) 0.0197(9) 0.0121(8) 0.0003(7) -0.0002(7) 0.0000(8)
C19 0.0158(10) 0.0204(9) 0.0187(9) 0.0028(8) 0.0034(8) 0.0023(8)
C20 0.0165(10) 0.0240(10) 0.0213(10) 0.0040(8) 0.0063(8) 0.0021(8)
C21 0.0144(10) 0.0223(10) 0.0212(10) -0.0013(8) 0.0004(8) 0.0033(8)
C22 0.0157(10) 0.0215(10) 0.0198(10) -0.0019(8) 0.0036(8) 0.0003(8)
C23 0.0176(10) 0.0228(10) 0.0225(10) -0.0001(9) 0.0003(8) -0.0012(8)

loop_
_atom_type_symbol
_atom_type_description
_atom_type_scat_dispersion_real
_atom_type_scat_dispersion_imag
_atom_type_scat_source
C C 0.0033 0.0016 'International Tables Vol C Tables 4.2.6.8 and 6.1.1.4'
H H 0.0000 0.0000 'International Tables Vol C Tables 4.2.6.8 and 6.1.1.4'
Br Br -0.2901 2.4595 'International Tables Vol C Tables 4.2.6.8 and 6.1.1.4'

loop_
_geom_angle_atom_site_label_1
_geom_angle_atom_site_label_2
_geom_angle_atom_site_label_3
_geom_angle
C7 C1 C4 117.87(19)
C7 C1 C8 121.66(18)
C4 C1 C8 120.47(18)
C21 C2 C15 120.85(19)
C21 C2 Br1 120.38(16)
C15 C2 Br1 118.76(15)
C23 C3 C16 119.4(2)
C15 C4 C1 121.18(19)
C6 C5 C9 112.35(17)
C6 C5 C14 100.50(16)
C9 C5 C14 114.79(16)
C8 C6 C5 112.59(18)
C21 C7 C1 121.7(2)
C6 C8 C1 125.83(19)
C6 C8 C18 110.01(17)
C1 C8 C18 124.10(18)
C22 C9 C19 118.00(19)
C22 C9 C5 122.16(19)
C19 C9 C5 119.83(19)
C20 C10 C12 121.3(2)
C13 C11 C17 120.1(2)
C13 C12 C10 117.96(19)
C13 C12 C14 123.61(19)
C10 C12 C14 118.35(18)
C11 C13 C12 121.1(2)
C12 C14 C18 119.30(17)
C12 C14 C5 114.32(17)
C18 C14 C5 103.36(16)
C4 C15 C2 119.21(19)
C19 C16 C3 120.1(2)
C20 C17 C11 119.7(2)
C8 C18 C14 102.13(16)
C16 C19 C9 121.2(2)
C17 C20 C10 119.8(2)
C2 C21 C7 119.1(2)
C9 C22 C23 120.8(2)
C3 C23 C22 120.4(2)

loop_
_geom_bond_atom_site_label_1
_geom_bond_atom_site_label_2
_geom_bond_distance
Br1 C2 1.8943(19)
C1 C7 1.394(3)
C1 C4 1.403(3)
C1 C8 1.473(3)
C2 C21 1.378(3)
C2 C15 1.398(3)
C3 C23 1.381(3)
C3 C16 1.397(3)
C4 C15 1.388(3)
C5 C6 1.508(3)
C5 C9 1.512(3)
C5 C14 1.572(3)
C6 C8 1.343(3)
C7 C21 1.393(3)
C8 C18 1.521(3)
C9 C22 1.395(3)
C9 C19 1.400(3)
C10 C20 1.397(3)
C10 C12 1.397(3)
C11 C13 1.390(3)
C11 C17 1.394(3)
C12 C13 1.396(3)
C12 C14 1.507(3)
C14 C18 1.543(3)
C16 C19 1.386(3)
C17 C20 1.387(3)
C22 C23 1.398(3)
